data_2210101
loop_
_publ_author_name
'Michael D. Randles'
'Anthony C. Willis'
'Marie P. Cifuentes'
'Mark G. Humphrey'

_publ_section_title
;
 Bis(triphenylphosphoranylidene)ammonium
 docosacarbonyl(\m~8~-phosphido)octaruthenate chloroform solvate
;
_journal_coeditor_code BM2003
_journal_issue 9
_journal_name_full 'Acta Crystallographica Section E'
_journal_page_first m2350
_journal_page_last m2351
_journal_paper_doi 10.1107/S1600536806034052
_journal_volume 62
_journal_year 2006
_chemical_formula_iupac '(C36 H30 N1 P2) [Ru8 P (C O)22], C H Cl3'
_chemical_formula_moiety 'C36 H30 N1 P2 +, C22 O22 P Ru8 -, C H Cl3'
_chemical_formula_sum 'C59 H31 Cl3 N O22 P3 Ru8'
_chemical_formula_weight 2113.73
_chemical_name_systematic
;
Bis(triphenylphosphoranylidene)ammonium
docosacarbonyl(\m~8~-phosphido)octaruthenate chloroform solvate
;
_space_group_IT_number 33
_symmetry_cell_setting orthorhombic
_symmetry_space_group_name_Hall 'P 2c -2n'
_symmetry_space_group_name_H-M 'P n a 21'
_atom_sites_solution_hydrogens geom
_atom_sites_solution_primary direct
_cell_angle_alpha 90
_cell_angle_beta 90
_cell_angle_gamma 90
_cell_formula_units_Z 4
_cell_length_a 19.1786(2)
_cell_length_b 10.54480(10)
_cell_length_c 32.9569(4)
_cell_measurement_reflns_used 86582
_cell_measurement_temperature 200
_cell_measurement_theta_max 27
_cell_measurement_theta_min 3
_cell_volume 6665.02(12)
_computing_cell_refinement DENZO/SCALEPACK
_computing_data_collection 'COLLECT (Nonius, 1997)'
_computing_data_reduction 'DENZO/SCALEPACK (Otwinowski & Minor, 1997)'
_computing_molecular_graphics
;
PLATON (Spek, 2003)
;
_computing_publication_material
;
CRYSTALS
;
_computing_structure_refinement
;
CRYSTALS (Betteridge et al., 2003)
;
_computing_structure_solution 'SIR92 (Altomare <i>et al.</i>,  1994)'
_diffrn_ambient_temperature 200
_diffrn_measured_fraction_theta_full 0.999
_diffrn_measured_fraction_theta_max 0.999
_diffrn_measurement_device_type 'Nonius KappaCCD'
_diffrn_measurement_method '\f and \w'
_diffrn_radiation_monochromator graphite
_diffrn_radiation_type 'Mo K\a'
_diffrn_radiation_wavelength 0.71073
_diffrn_reflns_av_R_equivalents 0.038
_diffrn_reflns_limit_h_max 24
_diffrn_reflns_limit_h_min -24
_diffrn_reflns_limit_k_max 13
_diffrn_reflns_limit_k_min -13
_diffrn_reflns_limit_l_max 42
_diffrn_reflns_limit_l_min -42
_diffrn_reflns_number 78313
_diffrn_reflns_theta_full 27.483
_diffrn_reflns_theta_max 27.483
_diffrn_reflns_theta_min 2.677
_diffrn_standards_number 0
_exptl_absorpt_coefficient_mu 2.029
_exptl_absorpt_correction_T_max 0.959
_exptl_absorpt_correction_T_min 0.644
_exptl_absorpt_correction_type integration
_exptl_absorpt_process_details
;
Gaussian integration (Coppens, 1970)
;
_exptl_crystal_colour purple
_exptl_crystal_density_diffrn 2.106
_exptl_crystal_description plate
_exptl_crystal_F_000 4064
_exptl_crystal_size_max 0.27
_exptl_crystal_size_mid 0.16
_exptl_crystal_size_min 0.02
_refine_diff_density_max 2.01
_refine_diff_density_min -1.26
_refine_ls_abs_structure_details 'Flack (1983); 7252 Friedel-pairs, partially inversion twinned'
_refine_ls_abs_structure_Flack 0.43(2)
_refine_ls_extinction_method none
_refine_ls_goodness_of_fit_ref 1.11
_refine_ls_hydrogen_treatment constr
_refine_ls_matrix_type full
_refine_ls_number_parameters 863
_refine_ls_number_reflns 10343
_refine_ls_number_restraints 55
_refine_ls_R_factor_all 0.0445
_refine_ls_R_factor_gt 0.0237
_refine_ls_shift/su_max 0.04
_refine_ls_structure_factor_coef F
_refine_ls_weighting_details
;w =
 [1-(F~o~-F~c~)^2^/36\s^2^(F)]^2^/[0.282T~o~(x)-0.0449T~1~(x)+0.108T~2~(x)]
where
 T~i~ are the Chebychev polynomials and x=F~c~/F~max~
(Prince, 1982; Watkin,
 1994)
;
_refine_ls_weighting_scheme calc
_refine_ls_wR_factor_all 0.0362
_refine_ls_wR_factor_gt 0.0233
_refine_ls_wR_factor_ref 0.0233
_reflns_number_gt 10343
_reflns_number_total 15035
_reflns_threshold_expression I>3\s(I)
_cod_data_source_file bm2003.cif
_cod_data_source_block I
_cod_original_formula_sum 'C59 H31 Cl3 N1 O22 P3 Ru8'
_cod_database_code 2210101
_cod_database_fobs_code 2210101

loop_
_symmetry_equiv_pos_as_xyz
x,y,z
-x+1/2,y+1/2,z+1/2
x+1/2,-y+1/2,z
-x,-y,z+1/2

loop_
_atom_site_type_symbol
_atom_site_label
_atom_site_fract_x
_atom_site_fract_y
_atom_site_fract_z
_atom_site_U_iso_or_equiv
_atom_site_adp_type
_atom_site_occupancy
Ru Ru1 0.58109(2) 0.34806(4) 0.38111(2) 0.0228 Uani 1.0000
Ru Ru2 0.72026(2) 0.30847(3) 0.34410(2) 0.0218 Uani 1.0000
Ru Ru3 0.69029(2) 0.48804(4) 0.27856(2) 0.0239 Uani 1.0000
Ru Ru4 0.54775(2) 0.51566(4) 0.31261(2) 0.0244 Uani 1.0000
Ru Ru5 0.69871(2) 0.46478(4) 0.41645(2) 0.0210 Uani 1.0000
Ru Ru6 0.77666(2) 0.56439(3) 0.34669(2) 0.0211 Uani 1.0000
Ru Ru7 0.65353(2) 0.71261(4) 0.31893(2) 0.0218 Uani 1.0000
Ru Ru8 0.58002(2) 0.62498(4) 0.39116(2) 0.0213 Uani 1.0000
Cl Cl1 0.84039(13) 1.4452(3) 0.54912(7) 0.0900 Uani 1.0000
Cl Cl2 0.70832(15) 1.3188(3) 0.53787(9) 0.0944 Uani 1.0000
Cl Cl30 0.7751(6) 1.3571(11) 0.6229(3) 0.1066 Uani 0.346(7)
Cl Cl31 0.73525(19) 1.4472(5) 0.60991(11) 0.0775 Uani 0.654(7)
P P1 0.65630(6) 0.50374(11) 0.34856(5) 0.0190 Uani 1.0000
P P2 0.57473(8) 0.69788(14) 0.62483(4) 0.0278 Uani 1.0000
P P3 0.62921(8) 0.89465(14) 0.56943(5) 0.0289 Uani 1.0000
O O11 0.5701(2) 0.0626(4) 0.37292(15) 0.0458 Uani 1.0000
O O12 0.4326(2) 0.3457(5) 0.41279(18) 0.0594 Uani 1.0000
O O13 0.6169(2) 0.2796(4) 0.46740(12) 0.0446 Uani 1.0000
O O21 0.6485(2) 0.1397(4) 0.28258(13) 0.0391 Uani 1.0000
O O22 0.7383(3) 0.0997(4) 0.40780(14) 0.0498 Uani 1.0000
O O23 0.8560(2) 0.2224(5) 0.30501(17) 0.0606 Uani 1.0000
O O31 0.6177(3) 0.3738(6) 0.20645(15) 0.0660 Uani 1.0000
O O32 0.8284(3) 0.4357(5) 0.23777(16) 0.0591 Uani 1.0000
O O33 0.6924(3) 0.7341(4) 0.23016(13) 0.0483 Uani 1.0000
O O41 0.5064(2) 0.2529(4) 0.28364(16) 0.0502 Uani 1.0000
O O42 0.5167(3) 0.6420(5) 0.23112(15) 0.0561 Uani 1.0000
O O43 0.3974(2) 0.5481(5) 0.34118(19) 0.0625 Uani 1.0000
O O51 0.6876(3) 0.6189(5) 0.49331(13) 0.0530 Uani 1.0000
O O52 0.8238(2) 0.3291(4) 0.45283(13) 0.0420 Uani 1.0000
O O61 0.8090(2) 0.7481(5) 0.41465(15) 0.0558 Uani 1.0000
O O62 0.9085(2) 0.4224(4) 0.36973(15) 0.0486 Uani 1.0000
O O63 0.8586(2) 0.7188(5) 0.28449(14) 0.0517 Uani 1.0000
O O71 0.7472(2) 0.9400(4) 0.32877(14) 0.0472 Uani 1.0000
O O72 0.5385(3) 0.8947(4) 0.29406(14) 0.0479 Uani 1.0000
O O81 0.6568(2) 0.8527(4) 0.42471(14) 0.0476 Uani 1.0000
O O82 0.4591(2) 0.8047(4) 0.37474(15) 0.0491 Uani 1.0000
O O83 0.5157(2) 0.5487(4) 0.47208(13) 0.0463 Uani 1.0000
N N1 0.6189(2) 0.7594(4) 0.58935(13) 0.0302 Uani 1.0000
C C11 0.5750(3) 0.1710(5) 0.37565(18) 0.0322 Uani 1.0000
C C12 0.4882(3) 0.3484(5) 0.4008(2) 0.0381 Uani 1.0000
C C13 0.6273(3) 0.3357(5) 0.43734(17) 0.0283 Uani 1.0000
C C21 0.6736(3) 0.2074(5) 0.30504(17) 0.0314 Uani 1.0000
C C22 0.7317(3) 0.1798(5) 0.38471(17) 0.0313 Uani 1.0000
C C23 0.8067(3) 0.2620(5) 0.3198(2) 0.0383 Uani 1.0000
C C31 0.6431(3) 0.4182(6) 0.23401(18) 0.0382 Uani 1.0000
C C32 0.7764(4) 0.4571(6) 0.25343(19) 0.0403 Uani 1.0000
C C33 0.6839(3) 0.6763(5) 0.26035(18) 0.0309 Uani 1.0000
C C41 0.5244(3) 0.3487(6) 0.2975(2) 0.0433 Uani 1.0000
C C42 0.5292(3) 0.5958(6) 0.2618(2) 0.0403 Uani 1.0000
C C43 0.4544(3) 0.5402(6) 0.3313(2) 0.0420 Uani 1.0000
C C51 0.6914(3) 0.5624(6) 0.46334(19) 0.0359 Uani 1.0000
C C52 0.7768(3) 0.3805(5) 0.43846(17) 0.0298 Uani 1.0000
C C61 0.7940(3) 0.6762(6) 0.3907(2) 0.0369 Uani 1.0000
C C62 0.8576(3) 0.4705(6) 0.36065(18) 0.0326 Uani 1.0000
C C63 0.8261(3) 0.6615(5) 0.30695(19) 0.0331 Uani 1.0000
C C71 0.7134(3) 0.8511(5) 0.32576(17) 0.0285 Uani 1.0000
C C72 0.5813(3) 0.8253(6) 0.30404(17) 0.0337 Uani 1.0000
C C81 0.6302(3) 0.7679(5) 0.41064(18) 0.0327 Uani 1.0000
C C82 0.5047(3) 0.7344(5) 0.37895(19) 0.0354 Uani 1.0000
C C83 0.5407(3) 0.5737(5) 0.44134(19) 0.0330 Uani 1.0000
C C101 0.5632(3) 0.9298(5) 0.53255(16) 0.0289 Uani 1.0000
C C102 0.5237(3) 0.8303(6) 0.51620(18) 0.0349 Uani 1.0000
C C103 0.4753(3) 0.8534(6) 0.48634(19) 0.0408 Uani 1.0000
C C104 0.4648(4) 0.9753(7) 0.4725(2) 0.0457 Uani 1.0000
C C105 0.5034(4) 1.0749(7) 0.4882(2) 0.0493 Uani 1.0000
C C106 0.5516(3) 1.0521(6) 0.5179(2) 0.0384 Uani 1.0000
C C107 0.7131(3) 0.8944(6) 0.54448(18) 0.0360 Uani 1.0000
C C108 0.7632(3) 0.8079(7) 0.5551(2) 0.0463 Uani 1.0000
C C109 0.8296(4) 0.8163(8) 0.5396(2) 0.0586 Uani 1.0000
C C110 0.8454(4) 0.9117(9) 0.5121(3) 0.0656 Uani 1.0000
C C111 0.7955(4) 0.9935(9) 0.4997(3) 0.0646 Uani 1.0000
C C112 0.7285(4) 0.9865(7) 0.5152(2) 0.0516 Uani 1.0000
C C119 0.5268(3) 0.5651(6) 0.60490(17) 0.0318 Uani 1.0000
C C120 0.4667(4) 0.5214(7) 0.6242(2) 0.0490 Uani 1.0000
C C121 0.4322(5) 0.4145(8) 0.6089(3) 0.0644 Uani 1.0000
C C122 0.4569(5) 0.3560(7) 0.5746(2) 0.0603 Uani 1.0000
C C123 0.5160(4) 0.3988(7) 0.5560(2) 0.0526 Uani 1.0000
C C124 0.5515(3) 0.5040(6) 0.57057(17) 0.0359 Uani 1.0000
C C125 0.5144(3) 0.8015(6) 0.64963(16) 0.0325 Uani 1.0000
C C126 0.4539(4) 0.8411(8) 0.6290(2) 0.0532 Uani 1.0000
C C127 0.4097(4) 0.9276(9) 0.6473(2) 0.0661 Uani 1.0000
C C128 0.4242(5) 0.9753(8) 0.6850(3) 0.0642 Uani 1.0000
C C129 0.4835(4) 0.9368(7) 0.7053(2) 0.0532 Uani 1.0000
C C130 0.5277(4) 0.8486(6) 0.68794(18) 0.0385 Uani 1.0000
C C131 0.6320(3) 0.6380(5) 0.66378(16) 0.0292 Uani 1.0000
C C132 0.6083(4) 0.5446(6) 0.69023(19) 0.0447 Uani 1.0000
C C133 0.6511(4) 0.5021(7) 0.7211(2) 0.0552 Uani 1.0000
C C134 0.7178(4) 0.5486(7) 0.7253(2) 0.0530 Uani 1.0000
C C135 0.7410(4) 0.6404(7) 0.6990(2) 0.0483 Uani 1.0000
C C136 0.6987(3) 0.6867(6) 0.6684(2) 0.0394 Uani 1.0000
C C150 0.7585(8) 1.4217(18) 0.5713(4) 0.069(3) Uiso 0.346(7)
C C151 0.7728(6) 1.3483(12) 0.5719(3) 0.069(3) Uiso 0.654(7)
C C250 0.6215(6) 1.0211(9) 0.6066(3) 0.0278(16) Uiso 0.455(9)
C C251 0.5600(7) 1.0855(10) 0.6149(4) 0.042(2) Uiso 0.455(9)
C C252 0.5571(8) 1.1704(11) 0.6469(4) 0.051(3) Uiso 0.455(9)
C C253 0.6174(8) 1.1889(10) 0.6706(4) 0.050(3) Uiso 0.455(9)
C C254 0.6786(7) 1.1252(11) 0.6627(3) 0.047(2) Uiso 0.455(9)
C C255 0.6802(7) 1.0415(10) 0.6305(3) 0.0351(19) Uiso 0.455(9)
C C260 0.6426(5) 1.0216(8) 0.6051(3) 0.0278(16) Uiso 0.545(9)
C C261 0.5849(6) 1.0946(9) 0.6178(3) 0.042(2) Uiso 0.545(9)
C C262 0.5914(7) 1.1816(10) 0.6498(3) 0.051(3) Uiso 0.545(9)
C C263 0.6557(7) 1.1943(10) 0.6680(3) 0.050(3) Uiso 0.545(9)
C C264 0.7122(6) 1.1241(9) 0.6553(3) 0.047(2) Uiso 0.545(9)
C C265 0.7063(6) 1.0370(9) 0.6240(3) 0.0351(19) Uiso 0.545(9)
H H1021 0.5308 0.7419 0.52634 0.0418 Uiso 1.0000
H H1031 0.4476 0.7817 0.47467 0.0490 Uiso 1.0000
H H1041 0.4292 0.9919 0.4509 0.0549 Uiso 1.0000
H H1051 0.4959 1.1631 0.4780 0.0592 Uiso 1.0000
H H1061 0.5792 1.1244 0.5292 0.0461 Uiso 1.0000
H H1081 0.7513 0.7378 0.5744 0.0556 Uiso 1.0000
H H1091 0.8662 0.7542 0.5481 0.0703 Uiso 1.0000
H H1101 0.8940 0.9200 0.5014 0.0787 Uiso 1.0000
H H1111 0.8071 1.0599 0.4792 0.0774 Uiso 1.0000
H H1121 0.6916 1.0464 0.5056 0.0619 Uiso 1.0000
H H1201 0.4484 0.5661 0.6487 0.0588 Uiso 1.0000
H H1211 0.3899 0.3809 0.6230 0.0773 Uiso 1.0000
H H1221 0.4314 0.2814 0.5631 0.0723 Uiso 1.0000
H H1231 0.5340 0.3537 0.5315 0.0631 Uiso 1.0000
H H1241 0.5943 0.5352 0.55648 0.0431 Uiso 1.0000
H H1261 0.4430 0.8071 0.6014 0.0639 Uiso 1.0000
H H1271 0.3666 0.9557 0.6328 0.0793 Uiso 1.0000
H H1281 0.3919 1.0381 0.6978 0.0771 Uiso 1.0000
H H1291 0.4944 0.9727 0.7327 0.0638 Uiso 1.0000
H H1301 0.5697 0.8187 0.70322 0.0462 Uiso 1.0000
H H1321 0.5605 0.5083 0.68688 0.0536 Uiso 1.0000
H H1331 0.6334 0.4368 0.7406 0.0662 Uiso 1.0000
H H1341 0.7490 0.5162 0.7473 0.0635 Uiso 1.0000
H H1351 0.7894 0.6743 0.7019 0.0581 Uiso 1.0000
H H1361 0.7161 0.7547 0.6498 0.0472 Uiso 1.0000
H H1501 0.7341 1.5053 0.5738 0.0830 Uiso 0.3458
H H1511 0.7921 1.2683 0.5837 0.0830 Uiso 0.6542
H H2511 0.5178 1.0706 0.5978 0.0503 Uiso 0.455
H H2521 0.5131 1.2175 0.6531 0.0615 Uiso 0.455
H H2531 0.6157 1.2501 0.6937 0.0595 Uiso 0.455
H H2541 0.7209 1.1394 0.6798 0.0566 Uiso 0.455
H H2551 0.7243 0.9947 0.6242 0.0421 Uiso 0.455
H H2611 0.5390 1.0842 0.6039 0.0503 Uiso 0.545
H H2621 0.5506 1.2330 0.6590 0.0615 Uiso 0.545
H H2631 0.6615 1.2555 0.6910 0.0595 Uiso 0.545
H H2641 0.7583 1.1361 0.6689 0.0566 Uiso 0.545
H H2651 0.7475 0.9860 0.6151 0.0421 Uiso 0.545

loop_
_atom_site_aniso_label
_atom_site_aniso_U_11
_atom_site_aniso_U_22
_atom_site_aniso_U_33
_atom_site_aniso_U_12
_atom_site_aniso_U_13
_atom_site_aniso_U_23
Ru1 0.0188(2) 0.01968(19) 0.0300(2) -0.00310(16) 0.00191(18) 0.00069(17)
Ru2 0.02051(18) 0.01767(18) 0.0273(2) 0.00185(15) 0.00015(19) -0.00125(18)
Ru3 0.0258(2) 0.0251(2) 0.0208(2) 0.00260(18) 0.00033(18) -0.00194(17)
Ru4 0.01974(19) 0.0244(2) 0.0291(2) 0.00095(17) -0.00540(17) -0.00240(19)
Ru5 0.02066(19) 0.02091(19) 0.02142(19) -0.00074(16) -0.00036(17) 0.00077(16)
Ru6 0.01672(17) 0.02120(18) 0.02526(18) -0.00188(14) 0.00038(18) 0.00141(19)
Ru7 0.02266(19) 0.01865(19) 0.0241(2) 0.00135(16) -0.00021(17) 0.00207(16)
Ru8 0.0195(2) 0.01918(18) 0.0253(2) 0.00195(16) 0.00251(17) -0.00183(17)
Cl1 0.0619(13) 0.142(2) 0.0663(14) -0.0132(15) 0.0080(11) -0.0074(15)
Cl2 0.099(2) 0.0900(18) 0.0939(18) -0.0240(16) -0.0056(15) -0.0055(15)
Cl30 0.109(6) 0.119(6) 0.092(5) -0.059(5) 0.026(5) -0.021(5)
Cl31 0.059(2) 0.105(3) 0.069(2) -0.016(2) 0.0175(17) -0.039(2)
P1 0.0163(5) 0.0186(6) 0.0221(6) 0.0003(4) 0.0009(6) 0.0003(6)
P2 0.0305(7) 0.0291(7) 0.0238(7) 0.0001(6) 0.0012(6) 0.0025(6)
P3 0.0368(8) 0.0256(7) 0.0244(7) -0.0017(6) 0.0009(6) 0.0002(6)
O11 0.045(3) 0.020(2) 0.073(3) -0.0063(18) 0.006(2) -0.006(2)
O12 0.027(2) 0.049(3) 0.102(4) -0.004(2) 0.026(3) -0.006(3)
O13 0.053(3) 0.051(3) 0.029(2) -0.018(2) 0.000(2) 0.014(2)
O21 0.042(2) 0.033(2) 0.042(2) 0.0010(19) -0.009(2) -0.015(2)
O22 0.069(3) 0.029(2) 0.051(3) 0.003(2) -0.011(2) 0.010(2)
O23 0.033(3) 0.059(3) 0.089(4) 0.001(2) 0.014(3) -0.026(3)
O31 0.085(4) 0.075(4) 0.039(3) 0.012(3) -0.032(3) -0.021(3)
O32 0.042(3) 0.072(4) 0.064(3) 0.004(3) 0.026(2) -0.007(3)
O33 0.072(3) 0.041(2) 0.032(2) 0.004(2) 0.015(2) 0.010(2)
O41 0.037(2) 0.039(3) 0.075(3) -0.003(2) -0.008(2) -0.019(2)
O42 0.061(3) 0.062(3) 0.044(3) -0.004(3) -0.020(2) 0.016(3)
O43 0.025(2) 0.068(3) 0.095(4) 0.007(2) -0.002(3) -0.013(3)
O51 0.071(3) 0.050(3) 0.037(2) 0.015(3) -0.008(2) -0.023(2)
O52 0.033(2) 0.047(3) 0.046(3) 0.011(2) -0.0135(19) 0.001(2)
O61 0.047(3) 0.067(3) 0.053(3) -0.015(3) 0.002(2) -0.029(3)
O62 0.026(2) 0.037(2) 0.082(4) 0.0052(19) -0.015(2) 0.004(2)
O63 0.050(3) 0.051(3) 0.055(3) -0.012(2) 0.020(2) 0.014(2)
O71 0.040(2) 0.025(2) 0.077(3) -0.0063(18) -0.006(2) -0.001(2)
O72 0.046(3) 0.039(2) 0.059(3) 0.015(2) -0.013(2) 0.012(2)
O81 0.054(3) 0.029(2) 0.059(3) -0.012(2) -0.007(2) -0.009(2)
O82 0.039(2) 0.043(2) 0.066(3) 0.021(2) -0.003(2) -0.004(2)
O83 0.056(3) 0.043(3) 0.040(2) 0.004(2) 0.024(2) -0.002(2)
N1 0.035(3) 0.028(2) 0.028(2) -0.002(2) 0.003(2) 0.009(2)
C11 0.026(3) 0.036(3) 0.034(3) 0.000(2) 0.005(2) 0.001(2)
C12 0.038(4) 0.022(3) 0.054(4) -0.002(3) -0.002(3) -0.001(3)
C13 0.029(3) 0.025(3) 0.031(3) 0.002(2) 0.005(2) -0.003(2)
C21 0.028(3) 0.029(3) 0.037(3) 0.011(2) 0.002(2) 0.000(3)
C22 0.033(3) 0.027(3) 0.034(3) -0.002(2) -0.005(2) -0.007(3)
C23 0.033(3) 0.031(3) 0.051(4) 0.000(3) 0.005(3) -0.004(3)
C31 0.044(4) 0.040(3) 0.031(3) 0.014(3) -0.003(3) 0.001(3)
C32 0.046(4) 0.036(3) 0.039(3) 0.000(3) 0.003(3) -0.007(3)
C33 0.026(3) 0.027(3) 0.040(3) 0.009(2) 0.000(2) 0.000(2)
C41 0.033(3) 0.038(4) 0.059(4) 0.004(3) 0.001(3) -0.006(3)
C42 0.028(3) 0.041(4) 0.052(4) -0.009(3) -0.012(3) -0.005(3)
C43 0.034(3) 0.034(3) 0.058(4) 0.004(3) -0.015(3) -0.006(3)
C51 0.036(3) 0.033(3) 0.039(3) 0.006(3) -0.003(3) 0.006(3)
C52 0.033(3) 0.028(3) 0.029(3) 0.000(3) -0.001(3) -0.001(2)
C61 0.025(3) 0.041(3) 0.044(4) -0.001(2) 0.001(3) -0.007(3)
C62 0.019(3) 0.034(3) 0.045(3) -0.004(2) -0.005(2) -0.002(3)
C63 0.035(3) 0.026(3) 0.039(3) 0.001(2) 0.001(3) 0.005(2)
C71 0.027(3) 0.022(3) 0.036(3) 0.006(2) 0.000(2) 0.001(2)
C72 0.035(3) 0.033(3) 0.034(3) -0.007(3) -0.003(3) 0.001(2)
C81 0.033(3) 0.028(3) 0.037(3) 0.003(2) 0.000(3) 0.000(3)
C82 0.036(3) 0.032(3) 0.039(3) 0.003(3) 0.003(3) -0.004(3)
C83 0.034(3) 0.023(3) 0.042(3) 0.006(2) 0.007(3) -0.009(3)
C101 0.032(3) 0.028(3) 0.027(3) 0.001(2) 0.014(2) 0.006(2)
C102 0.041(3) 0.026(3) 0.038(3) 0.000(3) -0.001(3) 0.002(2)
C103 0.039(3) 0.044(4) 0.039(4) 0.000(3) -0.006(3) 0.001(3)
C104 0.042(4) 0.052(4) 0.044(4) 0.005(3) 0.000(3) 0.007(3)
C105 0.045(4) 0.048(4) 0.054(4) 0.000(3) -0.007(3) 0.024(3)
C106 0.038(3) 0.029(3) 0.048(4) -0.004(3) -0.006(3) 0.006(3)
C107 0.037(3) 0.037(3) 0.034(3) -0.010(3) -0.006(3) 0.000(3)
C108 0.041(4) 0.055(4) 0.043(4) 0.010(3) 0.007(3) 0.018(3)
C109 0.037(4) 0.074(5) 0.065(5) 0.008(4) 0.000(3) 0.012(4)
C110 0.035(4) 0.086(6) 0.075(6) -0.008(4) 0.010(4) 0.012(5)
C111 0.046(4) 0.081(6) 0.067(5) -0.007(4) 0.016(4) 0.026(5)
C112 0.049(4) 0.046(4) 0.060(4) -0.004(3) 0.009(3) 0.023(3)
C119 0.038(3) 0.030(3) 0.028(3) 0.001(3) 0.005(2) -0.001(2)
C120 0.044(4) 0.057(5) 0.046(4) -0.010(4) 0.012(3) -0.001(3)
C121 0.069(6) 0.061(5) 0.063(5) -0.030(4) 0.010(4) -0.003(4)
C122 0.075(6) 0.043(4) 0.063(5) -0.008(4) -0.004(4) -0.001(4)
C123 0.082(6) 0.036(4) 0.039(4) 0.000(4) -0.003(4) -0.006(3)
C124 0.045(3) 0.032(3) 0.030(3) -0.002(3) 0.004(3) 0.002(2)
C125 0.035(3) 0.040(3) 0.022(3) 0.004(3) 0.002(2) 0.000(2)
C126 0.052(4) 0.072(5) 0.035(4) 0.021(4) -0.009(3) 0.000(3)
C127 0.047(4) 0.090(6) 0.062(5) 0.032(4) -0.004(4) 0.003(5)
C128 0.066(5) 0.057(5) 0.069(5) 0.021(4) 0.026(4) -0.003(4)
C129 0.069(5) 0.043(4) 0.047(4) 0.008(4) 0.013(4) -0.007(3)
C130 0.045(4) 0.037(3) 0.034(3) 0.005(3) 0.000(3) 0.001(3)
C131 0.034(3) 0.031(3) 0.023(3) 0.000(2) -0.002(2) 0.007(2)
C132 0.056(4) 0.040(4) 0.039(3) -0.010(3) -0.011(3) 0.011(3)
C133 0.083(5) 0.038(4) 0.045(4) -0.016(4) -0.019(4) 0.012(3)
C134 0.073(5) 0.043(4) 0.043(4) 0.006(4) -0.025(4) 0.005(3)
C135 0.047(4) 0.051(4) 0.047(4) 0.005(3) -0.016(3) -0.002(3)
C136 0.033(3) 0.039(3) 0.046(4) 0.004(3) -0.003(3) 0.001(3)

loop_
_atom_type_symbol
_atom_type_scat_dispersion_real
_atom_type_scat_dispersion_imag
_atom_type_scat_source
C 0.0033 0.0016 'International Tables Vol C 4.2.6.8 and 6.1.1.4'
H 0.0000 0.0000 'International Tables Vol C 4.2.6.8 and 6.1.1.4'
Cl 0.1484 0.1585 'International Tables Vol C 4.2.6.8 and 6.1.1.4'
N 0.0061 0.0033 'International Tables Vol C 4.2.6.8 and 6.1.1.4'
O 0.0106 0.0060 'International Tables Vol C 4.2.6.8 and 6.1.1.4'
P 0.1023 0.0942 'International Tables Vol C 4.2.6.8 and 6.1.1.4'
Ru -1.2594 0.8363 'International Tables Vol C 4.2.6.8 and 6.1.1.4'

loop_
_exptl_crystal_face_index_h
_exptl_crystal_face_index_k
_exptl_crystal_face_index_l
_exptl_crystal_face_perp_dist
0 0 1 0.010
0 0 -1 0.010
1 1 0 0.090
-1 -1 0 0.130
10 0 0 0.071
-19 0 0 0.089
-1 1 0 0.128
1 -1 0 0.121

loop_
_geom_angle_atom_site_label_1
_geom_angle_atom_site_label_2
_geom_angle_atom_site_label_3
_geom_angle
_geom_angle_publ_flag
Ru2 Ru1 Ru4 87.961(16) no
Ru2 Ru1 Ru5 60.748(15) no
Ru4 Ru1 Ru5 103.225(16) no
Ru2 Ru1 Ru8 101.102(17) no
Ru4 Ru1 Ru8 59.153(14) no
Ru5 Ru1 Ru8 61.680(14) no
Ru2 Ru1 P1 51.69(3) no
Ru4 Ru1 P1 52.02(3) no
Ru5 Ru1 P1 54.12(3) no
Ru8 Ru1 P1 51.96(3) no
Ru2 Ru1 C11 82.91(17) no
Ru4 Ru1 C11 120.71(18) no
Ru5 Ru1 C11 121.50(18) no
Ru8 Ru1 C11 175.93(17) no
P1 Ru1 C11 131.64(17) no
Ru2 Ru1 C12 170.83(18) no
Ru4 Ru1 C12 93.29(19) no
Ru5 Ru1 C12 127.51(19) no
Ru8 Ru1 C12 87.29(17) no
P1 Ru1 C12 134.93(18) no
Ru2 Ru1 C13 88.49(15) no
Ru4 Ru1 C13 145.46(15) no
Ru5 Ru1 C13 46.50(15) no
Ru8 Ru1 C13 87.97(15) no
P1 Ru1 C13 100.61(16) no
C11 Ru1 C12 88.7(2) no
C11 Ru1 C13 92.9(2) no
C12 Ru1 C13 95.5(2) no
Ru1 Ru2 Ru3 92.049(16) no
Ru1 Ru2 Ru5 57.214(14) no
Ru3 Ru2 Ru5 102.059(16) no
Ru1 Ru2 Ru6 101.076(16) no
Ru3 Ru2 Ru6 59.661(14) no
Ru5 Ru2 Ru6 60.415(14) no
Ru1 Ru2 P1 52.70(3) no
Ru3 Ru2 P1 52.46(3) no
Ru5 Ru2 P1 52.79(4) no
Ru6 Ru2 P1 52.60(3) no
Ru1 Ru2 C21 86.19(16) no
Ru3 Ru2 C21 76.70(17) no
Ru5 Ru2 C21 143.40(16) no
Ru6 Ru2 C21 135.81(17) no
P1 Ru2 C21 106.40(16) no
Ru1 Ru2 C22 85.13(17) no
Ru3 Ru2 C22 173.72(16) no
Ru5 Ru2 C22 81.14(16) no
Ru6 Ru2 C22 126.38(16) no
P1 Ru2 C22 128.46(17) no
Ru1 Ru2 C23 173.07(17) no
Ru3 Ru2 C23 91.5(2) no
Ru5 Ru2 C23 127.63(19) no
Ru6 Ru2 C23 85.86(17) no
P1 Ru2 C23 133.69(18) no
C21 Ru2 C22 97.5(2) no
C21 Ru2 C23 88.9(2) no
C22 Ru2 C23 90.7(3) no
Ru2 Ru3 Ru4 88.013(16) no
Ru2 Ru3 Ru6 59.814(14) no
Ru4 Ru3 Ru6 101.867(17) no
Ru2 Ru3 Ru7 104.188(19) no
Ru4 Ru3 Ru7 60.443(14) no
Ru6 Ru3 Ru7 62.789(14) no
Ru2 Ru3 P1 52.40(3) no
Ru4 Ru3 P1 51.73(3) no
Ru6 Ru3 P1 52.65(3) no
Ru7 Ru3 P1 54.44(3) no
Ru2 Ru3 C31 114.71(19) no
Ru4 Ru3 C31 83.7(2) no
Ru6 Ru3 C31 171.65(18) no
Ru7 Ru3 C31 125.56(18) no
P1 Ru3 C31 130.4(2) no
Ru2 Ru3 C32 92.3(2) no
Ru4 Ru3 C32 173.88(19) no
Ru6 Ru3 C32 83.54(19) no
Ru7 Ru3 C32 125.3(2) no
P1 Ru3 C32 132.4(2) no
Ru2 Ru3 C33 147.37(16) no
Ru4 Ru3 C33 87.77(15) no
Ru6 Ru3 C33 89.54(16) no
Ru7 Ru3 C33 46.83(16) no
P1 Ru3 C33 101.27(16) no
C31 Ru3 C32 90.6(3) no
C31 Ru3 C33 96.9(2) no
C32 Ru3 C33 95.2(3) no
Ru3 Ru4 Ru1 91.783(16) no
Ru3 Ru4 Ru7 57.002(14) no
Ru1 Ru4 Ru7 102.862(17) no
Ru3 Ru4 Ru8 100.364(16) no
Ru1 Ru4 Ru8 60.448(14) no
Ru7 Ru4 Ru8 60.255(14) no
Ru3 Ru4 P1 51.87(3) no
Ru1 Ru4 P1 53.13(3) no
Ru7 Ru4 P1 52.92(3) no
Ru8 Ru4 P1 52.76(3) no
Ru3 Ru4 C41 91.5(2) no
Ru1 Ru4 C41 72.1(2) no
Ru7 Ru4 C41 148.4(2) no
Ru8 Ru4 C41 131.2(2) no
P1 Ru4 C41 106.7(2) no
Ru3 Ru4 C42 83.3(2) no
Ru1 Ru4 C42 168.8(2) no
Ru7 Ru4 C42 82.93(18) no
Ru8 Ru4 C42 130.30(19) no
P1 Ru4 C42 128.19(18) no
Ru3 Ru4 C43 176.05(19) no
Ru1 Ru4 C43 92.16(19) no
Ru7 Ru4 C43 122.22(18) no
Ru8 Ru4 C43 81.85(18) no
P1 Ru4 C43 131.38(19) no
C41 Ru4 C42 97.9(3) no
C41 Ru4 C43 89.4(3) no
C42 Ru4 C43 92.8(3) no
Ru2 Ru5 Ru1 62.038(14) no
Ru2 Ru5 Ru6 59.464(14) no
Ru1 Ru5 Ru6 103.879(18) no
Ru2 Ru5 Ru8 101.586(17) no
Ru1 Ru5 Ru8 61.116(14) no
Ru6 Ru5 Ru8 88.099(16) no
Ru2 Ru5 P1 52.34(3) no
Ru1 Ru5 P1 54.74(3) no
Ru6 Ru5 P1 52.08(3) no
Ru8 Ru5 P1 51.84(3) no
Ru2 Ru5 C13 89.65(15) no
Ru1 Ru5 C13 46.76(16) no
Ru6 Ru5 C13 147.19(16) no
Ru8 Ru5 C13 87.70(15) no
P1 Ru5 C13 101.49(16) no
Ru2 Ru5 C51 176.07(19) no
Ru1 Ru5 C51 121.58(19) no
Ru6 Ru5 C51 119.36(19) no
Ru8 Ru5 C51 81.96(18) no
P1 Ru5 C51 130.49(18) no
Ru2 Ru5 C52 86.33(17) no
Ru1 Ru5 C52 126.03(17) no
Ru6 Ru5 C52 93.74(17) no
Ru8 Ru5 C52 171.65(17) no
P1 Ru5 C52 134.71(17) no
C13 Ru5 C51 92.2(2) no
C13 Ru5 C52 95.1(2) no
C51 Ru5 C52 90.0(2) no
Ru5 Ru6 Ru2 60.121(14) no
Ru5 Ru6 Ru3 102.465(16) no
Ru2 Ru6 Ru3 60.526(14) no
Ru5 Ru6 Ru7 91.407(16) no
Ru2 Ru6 Ru7 100.555(15) no
Ru3 Ru6 Ru7 56.999(14) no
Ru5 Ru6 P1 52.70(4) no
Ru2 Ru6 P1 52.76(3) no
Ru3 Ru6 P1 52.87(4) no
Ru7 Ru6 P1 51.95(3) no
Ru5 Ru6 C61 73.34(19) no
Ru2 Ru6 C61 131.6(2) no
Ru3 Ru6 C61 149.64(18) no
Ru7 Ru6 C61 92.74(18) no
P1 Ru6 C61 108.36(18) no
Ru5 Ru6 C62 92.29(18) no
Ru2 Ru6 C62 80.05(17) no
Ru3 Ru6 C62 120.61(18) no
Ru7 Ru6 C62 176.02(18) no
P1 Ru6 C62 129.97(17) no
Ru5 Ru6 C63 168.33(18) no
Ru2 Ru6 C63 131.34(18) no
Ru3 Ru6 C63 84.36(18) no
Ru7 Ru6 C63 84.37(18) no
P1 Ru6 C63 129.62(19) no
C61 Ru6 C62 89.7(2) no
C61 Ru6 C63 96.0(2) no
C62 Ru6 C63 92.3(2) no
Ru6 Ru7 Ru4 101.557(16) no
Ru6 Ru7 Ru3 60.212(15) no
Ru4 Ru7 Ru3 62.555(15) no
Ru6 Ru7 Ru8 88.070(16) no
Ru4 Ru7 Ru8 59.699(14) no
Ru3 Ru7 Ru8 103.950(17) no
Ru6 Ru7 P1 51.53(3) no
Ru4 Ru7 P1 52.57(3) no
Ru3 Ru7 P1 54.22(3) no
Ru8 Ru7 P1 52.44(3) no
Ru6 Ru7 C33 88.06(15) no
Ru4 Ru7 C33 89.85(16) no
Ru3 Ru7 C33 47.58(15) no
Ru8 Ru7 C33 147.75(16) no
P1 Ru7 C33 101.80(16) no
Ru6 Ru7 C71 83.46(16) no
Ru4 Ru7 C71 173.26(16) no
Ru3 Ru7 C71 124.16(16) no
Ru8 Ru7 C71 116.46(17) no
P1 Ru7 C71 130.63(17) no
Ru6 Ru7 C72 172.60(17) no
Ru4 Ru7 C72 85.36(17) no
Ru3 Ru7 C72 126.27(17) no
Ru8 Ru7 C72 93.25(18) no
P1 Ru7 C72 134.11(18) no
C33 Ru7 C71 94.8(2) no
C33 Ru7 C72 94.6(2) no
C71 Ru7 C72 89.4(2) no
Ru5 Ru8 Ru1 57.204(14) no
Ru5 Ru8 Ru7 92.232(16) no
Ru1 Ru8 Ru7 102.678(16) no
Ru5 Ru8 Ru4 100.891(16) no
Ru1 Ru8 Ru4 60.399(14) no
Ru7 Ru8 Ru4 60.046(14) no
Ru5 Ru8 P1 52.42(3) no
Ru1 Ru8 P1 53.12(3) no
Ru7 Ru8 P1 52.84(3) no
Ru4 Ru8 P1 52.81(3) no
Ru5 Ru8 C81 88.14(17) no
Ru1 Ru8 C81 145.33(17) no
Ru7 Ru8 C81 77.26(18) no
Ru4 Ru8 C81 136.46(18) no
P1 Ru8 C81 108.15(18) no
Ru5 Ru8 C82 175.43(18) no
Ru1 Ru8 C82 125.97(18) no
Ru7 Ru8 C82 90.14(18) no
Ru4 Ru8 C82 83.67(18) no
P1 Ru8 C82 131.82(19) no
Ru5 Ru8 C83 84.11(18) no
Ru1 Ru8 C83 79.50(16) no
Ru7 Ru8 C83 173.86(18) no
Ru4 Ru8 C83 125.46(17) no
P1 Ru8 C83 126.98(17) no
C81 Ru8 C82 88.6(2) no
C81 Ru8 C83 97.6(2) no
C82 Ru8 C83 93.2(3) no
C150 Cl30 H1511 61.3 no
C151 Cl31 H1501 69.4 no
Ru1 P1 Ru5 71.14(4) no
Ru1 P1 Ru7 141.43(5) no
Ru5 P1 Ru7 122.55(5) no
Ru1 P1 Ru3 122.50(5) no
Ru5 P1 Ru3 141.82(5) no
Ru7 P1 Ru3 71.34(4) no
Ru1 P1 Ru2 75.61(4) no
Ru5 P1 Ru2 74.87(4) no
Ru7 P1 Ru2 140.37(6) no
Ru3 P1 Ru2 75.14(4) no
Ru1 P1 Ru4 74.85(4) no
Ru5 P1 Ru4 139.34(6) no
Ru7 P1 Ru4 74.51(4) no
Ru3 P1 Ru4 76.40(4) no
Ru2 P1 Ru4 117.26(5) no
Ru1 P1 Ru8 74.92(4) no
Ru5 P1 Ru8 75.74(4) no
Ru7 P1 Ru8 74.72(4) no
Ru3 P1 Ru8 139.87(6) no
Ru2 P1 Ru8 143.61(6) no
Ru1 P1 Ru6 139.65(6) no
Ru5 P1 Ru6 75.22(4) no
Ru7 P1 Ru6 76.52(4) no
Ru3 P1 Ru6 74.48(4) no
Ru2 P1 Ru6 74.64(3) no
Ru4 P1 Ru8 74.43(3) no
Ru4 P1 Ru6 144.04(6) no
Ru8 P1 Ru6 117.43(5) no
N1 P2 C119 108.8(3) no
N1 P2 C125 115.7(3) no
C119 P2 C125 108.1(3) no
N1 P2 C131 110.1(3) no
C119 P2 C131 107.4(3) no
C125 P2 C131 106.4(3) no
N1 P3 C101 112.3(3) no
N1 P3 C107 107.4(3) no
C101 P3 C107 108.7(3) no
N1 P3 C250 111.8(3) no
C101 P3 C250 104.4(4) no
C107 P3 C250 112.4(4) no
N1 P3 C260 114.7(3) no
C101 P3 C260 112.9(4) no
C107 P3 C260 99.9(4) no
P2 N1 P3 138.0(3) no
Ru1 C11 O11 178.5(5) no
Ru1 C12 O12 178.4(5) no
Ru1 C13 Ru5 86.7(2) no
Ru1 C13 O13 136.0(5) no
Ru5 C13 O13 137.2(5) no
Ru2 C21 O21 175.0(5) no
Ru2 C22 O22 177.4(5) no
Ru2 C23 O23 173.4(5) no
Ru3 C31 O31 176.6(6) no
Ru3 C32 O32 178.5(6) no
Ru3 C33 Ru7 85.6(2) no
Ru3 C33 O33 136.9(5) no
Ru7 C33 O33 137.5(4) no
Ru4 C41 O41 171.1(6) no
Ru4 C42 O42 178.4(5) no
Ru4 C43 O43 175.7(6) no
O51 C51 Ru5 177.3(5) no
Ru5 C52 O52 178.3(5) no
Ru6 C61 O61 173.4(6) no
Ru6 C62 O62 174.9(5) no
Ru6 C63 O63 176.4(6) no
Ru7 C71 O71 176.1(5) no
Ru7 C72 O72 178.1(5) no
Ru8 C81 O81 174.8(5) no
Ru8 C82 O82 174.4(6) no
Ru8 C83 O83 176.6(5) no
P3 C101 C102 119.2(4) no
P3 C101 C106 122.6(5) no
C102 C101 C106 118.2(5) no
C101 C102 C103 120.5(6) no
C101 C102 H1021 119.7 no
C103 C102 H1021 119.7 no
C102 C103 C104 120.0(6) no
C102 C103 H1031 120.0 no
C104 C103 H1031 120.0 no
C103 C104 C105 120.3(6) no
C103 C104 H1041 119.8 no
C105 C104 H1041 119.8 no
C104 C105 C106 119.7(6) no
C104 C105 H1051 120.1 no
C106 C105 H1051 120.1 no
C101 C106 C105 121.2(6) no
C101 C106 H1061 119.4 no
C105 C106 H1061 119.4 no
P3 C107 C108 120.6(5) no
P3 C107 C112 120.0(5) no
C108 C107 C112 119.4(6) no
C107 C108 C109 120.7(6) no
C107 C108 H1081 119.6 no
C109 C108 H1081 119.6 no
C108 C109 C110 119.5(7) no
C108 C109 H1091 120.3 no
C110 C109 H1091 120.3 no
C109 C110 C111 120.4(7) no
C109 C110 H1101 119.8 no
C111 C110 H1101 119.8 no
C110 C111 C112 120.8(7) no
C110 C111 H1111 119.6 no
C112 C111 H1111 119.6 no
C107 C112 C111 119.1(7) no
C107 C112 H1121 120.5 no
C111 C112 H1121 120.5 no
P2 C119 C120 120.9(5) no
P2 C119 C124 119.1(5) no
C120 C119 C124 120.0(6) no
C119 C120 C121 119.6(7) no
C119 C120 H1201 120.2 no
C121 C120 H1201 120.2 no
C120 C121 C122 119.7(7) no
C120 C121 H1211 120.2 no
C122 C121 H1211 120.2 no
C121 C122 C123 120.5(7) no
C121 C122 H1221 119.8 no
C123 C122 H1221 119.8 no
C122 C123 C124 121.1(7) no
C122 C123 H1231 119.5 no
C124 C123 H1231 119.5 no
C123 C124 C119 119.2(6) no
C123 C124 H1241 120.4 no
C119 C124 H1241 120.4 no
P2 C125 C126 119.6(5) no
P2 C125 C130 121.1(5) no
C126 C125 C130 119.2(6) no
C125 C126 C127 119.4(7) no
C125 C126 H1261 120.3 no
C127 C126 H1261 120.3 no
C126 C127 C128 120.9(7) no
C126 C127 H1271 119.6 no
C128 C127 H1271 119.5 no
C127 C128 C129 120.0(7) no
C127 C128 H1281 120.0 no
C129 C128 H1281 120.0 no
C128 C129 C130 120.1(7) no
C128 C129 H1291 119.9 no
C130 C129 H1291 119.9 no
C129 C130 C125 120.4(6) no
C129 C130 H1301 119.8 no
C125 C130 H1301 119.8 no
P2 C131 C132 119.6(5) no
P2 C131 C136 120.7(4) no
C132 C131 C136 119.6(6) no
C131 C132 C133 119.8(6) no
C131 C132 H1321 120.1 no
C133 C132 H1321 120.1 no
C132 C133 C134 120.6(6) no
C132 C133 H1331 119.7 no
C134 C133 H1331 119.7 no
C133 C134 C135 119.2(6) no
C133 C134 H1341 120.4 no
C135 C134 H1341 120.4 no
C134 C135 C136 121.3(7) no
C134 C135 H1351 119.3 no
C136 C135 H1351 119.3 no
C131 C136 C135 119.4(6) no
C131 C136 H1361 120.3 no
C135 C136 H1361 120.3 no
Cl30 C150 Cl2 115.2(9) no
Cl30 C150 Cl1 106.3(8) no
Cl2 C150 Cl1 107.8(8) no
Cl2 C150 Cl31 120.4(9) no
Cl31 C150 C151 105.7(16) no
Cl30 C150 H1501 109.2 no
Cl2 C150 H1501 109.1 no
Cl1 C150 H1501 109.1 no
Cl1 C151 Cl31 104.5(6) no
Cl1 C151 Cl2 110.5(6) no
Cl31 C151 Cl2 106.1(6) no
Cl1 C151 Cl30 111.3(6) no
Cl1 C151 H1511 111.8 no
Cl31 C151 H1511 111.8 no
Cl2 C151 H1511 111.8 no
P3 C250 C251 124.1(9) no
P3 C250 C255 115.4(8) no
C251 C250 C255 120.1(10) no
C250 C251 C252 120.0(10) no
C250 C251 H2511 120.0 no
C252 C251 H2511 120.0 no
C251 C252 C253 118.6(10) no
C251 C252 H2521 120.7 no
C253 C252 H2521 120.7 no
C252 C253 C254 121.9(10) no
C252 C253 H2531 119.0 no
C254 C253 H2531 119.1 no
C253 C254 C255 118.4(10) no
C253 C254 H2541 120.8 no
C255 C254 H2541 120.8 no
C250 C255 C254 121.0(10) no
C250 C255 H2551 119.5 no
C254 C255 H2551 119.5 no
P3 C260 C261 119.2(7) no
P3 C260 C265 120.5(7) no
C261 C260 C265 119.7(9) no
C260 C261 C262 120.8(9) no
C260 C261 H2611 119.6 no
C262 C261 H2611 119.6 no
C261 C262 C263 118.0(9) no
C261 C262 H2621 121.0 no
C263 C262 H2621 121.0 no
C262 C263 C264 121.2(10) no
C262 C263 H2631 119.4 no
C264 C263 H2631 119.4 no
C263 C264 C265 121.2(9) no
C263 C264 H2641 119.4 no
C265 C264 H2641 119.4 no
C264 C265 C260 119.1(9) no
C264 C265 H2651 120.5 no
C260 C265 H2651 120.4 no

loop_
_geom_bond_atom_site_label_1
_geom_bond_atom_site_label_2
_geom_bond_distance
_geom_bond_publ_flag
Ru1 Ru2 2.9643(6) yes
Ru1 Ru4 2.9375(6) yes
Ru1 Ru5 2.8215(6) yes
Ru1 Ru8 2.9389(6) yes
Ru1 P1 2.4346(12) yes
Ru1 C11 1.879(6) no
Ru1 C12 1.896(6) no
Ru1 C13 2.059(6) yes
Ru2 Ru3 2.9294(6) yes
Ru2 Ru5 2.9281(6) yes
Ru2 Ru6 2.9086(5) yes
Ru2 P1 2.4013(12) yes
Ru2 C21 1.895(6) no
Ru2 C22 1.918(6) no
Ru2 C23 1.905(6) no
Ru3 Ru4 2.9695(6) yes
Ru3 Ru6 2.9041(6) yes
Ru3 Ru7 2.8064(6) yes
Ru3 P1 2.4031(14) yes
Ru3 C31 1.875(6) no
Ru3 C32 1.876(7) no
Ru3 C33 2.078(6) yes
Ru4 Ru7 2.9107(6) yes
Ru4 Ru8 2.9005(6) yes
Ru4 P1 2.3986(13) yes
Ru4 C41 1.884(7) no
Ru4 C42 1.909(7) no
Ru4 C43 1.911(7) no
Ru5 Ru6 2.9367(6) yes
Ru5 Ru8 2.9547(6) yes
Ru5 P1 2.4160(14) yes
Ru5 C13 2.050(6) yes
Ru5 C51 1.862(6) no
Ru5 C52 1.887(6) no
Ru6 Ru7 2.9759(6) yes
Ru6 P1 2.3960(12) yes
Ru6 C61 1.899(6) no
Ru6 C62 1.898(6) no
Ru6 C63 1.914(6) no
Ru7 Ru8 2.9168(6) yes
Ru7 P1 2.4098(12) yes
Ru7 C33 2.053(6) yes
Ru7 C71 1.871(6) no
Ru7 C72 1.891(6) no
Ru8 P1 2.3970(13) yes
Ru8 C81 1.900(6) no
Ru8 C82 1.893(6) no
Ru8 C83 1.896(6) no
Cl1 C150 1.751(15) no
Cl1 C151 1.814(11) no
Cl2 C150 1.821(14) no
Cl2 C151 1.698(11) no
Cl30 C150 1.859(15) no
Cl30 C151 1.684(14) no
Cl30 H1511 1.630 no
Cl31 C150 1.374(15) no
Cl31 C151 1.782(11) no
Cl31 H1501 1.339 no
P2 N1 1.583(5) no
P2 C119 1.799(6) no
P2 C125 1.789(6) no
P2 C131 1.804(5) no
P3 N1 1.582(5) no
P3 C101 1.794(6) no
P3 C107 1.807(6) no
P3 C250 1.817(12) no
P3 C260 1.799(10) no
O11 C11 1.151(7) no
O12 C12 1.138(7) no
O13 C13 1.171(7) no
O21 C21 1.136(7) no
O22 C22 1.144(7) no
O23 C23 1.143(7) no
O31 C31 1.133(7) no
O32 C32 1.145(8) no
O33 C33 1.178(7) no
O41 C41 1.161(7) no
O42 C42 1.147(8) no
O43 C43 1.144(7) no
O51 C51 1.156(7) no
O52 C52 1.153(7) no
O61 C61 1.132(7) no
O62 C62 1.140(7) no
O63 C63 1.141(7) no
O71 C71 1.144(6) no
O72 C72 1.147(7) no
O81 C81 1.129(7) no
O82 C82 1.155(7) no
O83 C83 1.151(7) no
C101 C102 1.402(8) no
C101 C106 1.395(8) no
C102 C103 1.375(8) no
C102 H1021 1.000 no
C103 C104 1.379(9) no
C103 H1031 1.000 no
C104 C105 1.386(10) no
C104 H1041 1.000 no
C105 C106 1.367(9) no
C105 H1051 1.000 no
C106 H1061 1.000 no
C107 C108 1.370(9) no
C107 C112 1.401(8) no
C108 C109 1.375(10) no
C108 H1081 1.000 no
C109 C110 1.387(11) no
C109 H1091 1.000 no
C110 C111 1.352(11) no
C110 H1101 1.000 no
C111 C112 1.384(10) no
C111 H1111 1.000 no
C112 H1121 1.000 no
C119 C120 1.394(9) no
C119 C124 1.385(8) no
C120 C121 1.400(10) no
C120 H1201 1.000 no
C121 C122 1.372(11) no
C121 H1211 1.000 no
C122 C123 1.366(11) no
C122 H1221 1.000 no
C123 C124 1.386(9) no
C123 H1231 1.000 no
C124 H1241 1.000 no
C125 C126 1.407(9) no
C125 C130 1.381(8) no
C126 C127 1.383(10) no
C126 H1261 1.000 no
C127 C128 1.368(11) no
C127 H1271 1.000 no
C128 C129 1.381(12) no
C128 H1281 1.000 no
C129 C130 1.383(9) no
C129 H1291 1.000 no
C130 H1301 1.000 no
C131 C132 1.392(8) no
C131 C136 1.387(8) no
C132 C133 1.383(9) no
C132 H1321 1.000 no
C133 C134 1.377(11) no
C133 H1331 1.000 no
C134 C135 1.375(10) no
C134 H1341 1.000 no
C135 C136 1.381(9) no
C135 H1351 1.000 no
C136 H1361 1.000 no
C150 H1501 1.000 no
C151 H1511 1.000 no
C250 C251 1.388(14) no
C250 C255 1.390(13) no
C251 C252 1.385(14) no
C251 H2511 1.000 no
C252 C253 1.408(15) no
C252 H2521 1.000 no
C253 C254 1.377(14) no
C253 H2531 1.000 no
C254 C255 1.381(14) no
C254 H2541 1.000 no
C255 H2551 1.000 no
C260 C261 1.412(12) no
C260 C265 1.380(12) no
C261 C262 1.402(13) no
C261 H2611 1.000 no
C262 C263 1.379(13) no
C262 H2621 1.000 no
C263 C264 1.378(13) no
C263 H2531 1.285 no
C263 H2631 1.000 no
C264 C265 1.386(13) no
C264 H2641 1.000 no
C265 H2651 1.000 no
